data_9015965
loop_
_publ_author_name
'Schluter, J.'
'Pohl, D.'
'Britvin, S.'

_publ_section_title
;
 The new mineral challacolloite, KPb2Cl5, the natural occurrence of a
 technically known laser material
;
_journal_name_full 'Neues Jahrbuch fur Mineralogie, Abhandlungen'
_journal_page_first 95
_journal_page_last 101
_journal_paper_doi 10.1127/0077-7757/2005/0033
_journal_volume 182
_journal_year 2005
_chemical_compound_source 'Challacollo silver mine, Iquique, Atacama desert, Chile'
_chemical_formula_sum 'Cl5 K Pb2'
_chemical_name_mineral Challacolloite
_space_group_IT_number 14
_symmetry_space_group_name_Hall '-P 2ybc'
_symmetry_space_group_name_H-M 'P 1 21/c 1'
_cell_angle_alpha 90
_cell_angle_beta 90.153
_cell_angle_gamma 90
_cell_length_a 8.864
_cell_length_b 7.932
_cell_length_c 12.491
_cell_formula_units_Z 4
_cell_volume 878.230
_database_code_amcsd 0019134
_exptl_crystal_density_diffrn 4.771
_cod_original_formula_sum 'K Pb2 Cl5'
_cod_database_code 9015965

loop_
_space_group_symop_operation_xyz
x,y,z
x,1/2-y,1/2+z
-x,1/2+y,1/2-z
-x,-y,-z

loop_
_atom_site_label
_atom_site_fract_x
_atom_site_fract_y
_atom_site_fract_z
_atom_site_U_iso_or_equiv
K 0.01510 0.04290 0.82950 0.03331
Pb1 0.50540 0.98630 0.17360 0.03331
Pb2 0.24490 0.93530 0.49370 0.03331
Cl1 0.04130 0.30820 0.07150 0.03331
Cl2 0.46600 0.34550 0.10110 0.03331
Cl3 0.25550 0.14710 0.31100 0.03331
Cl4 0.27280 0.53060 0.48730 0.03331
Cl5 0.21750 0.69410 0.21950 0.03331

loop_
_cod_related_entry_id
_cod_related_entry_database
_cod_related_entry_code
1 AMCSD 0019134
